data_2239938
loop_
_publ_author_name
'Prior, Timothy J.'
'Maples, Danny L.'
'Maples, Randall D.'
'Hoffert, Wesley A.'
'Parsell, Trenton H.'
'Silversides, Jon D.'
'Archibald, Stephen J.'
'Hubin, Timothy J.'

_publ_section_title
;
 Crystal structures of two cross-bridged chromium(III) tetraazamacrocycles
;
_journal_coeditor_code WM5051
_journal_issue 9
_journal_name_full 'Acta Crystallographica Section E'
_journal_page_first 148
_journal_page_last 152
_journal_paper_doi 10.1107/S1600536814019072
_journal_volume 70
_journal_year 2014
_chemical_formula_iupac '[Cr Cl2 (C12 H26 N4)] P F6'
_chemical_formula_moiety 'C12 H26 Cl2 Cr N4 +, F6 P -'
_chemical_formula_sum 'C12 H26 Cl2 Cr F6 N4 P'
_chemical_formula_weight 494.24
_chemical_name_systematic
'Dichlorido(4,10-dimethyl-1,4,7,10-tetraazabicyclo[5.5.2]tetradecane)chromium(III) hexafluoridophosphate'
_space_group_crystal_system monoclinic
_space_group_IT_number 14
_space_group_name_Hall '-P 2yn'
_space_group_name_H-M_alt 'P 1 21/n 1'
_symmetry_space_group_name_Hall '-P 2yn'
_symmetry_space_group_name_H-M 'P 1 21/n 1'
_atom_sites_solution_hydrogens geom
_audit_creation_method SHELXL-2013
_cell_angle_alpha 90
_cell_angle_beta 96.374(11)
_cell_angle_gamma 90
_cell_formula_units_Z 4
_cell_length_a 8.2271(10)
_cell_length_b 19.957(2)
_cell_length_c 12.0474(17)
_cell_measurement_reflns_used 12040
_cell_measurement_temperature 150(2)
_cell_measurement_theta_max 31.20
_cell_measurement_theta_min 2.66
_cell_volume 1965.8(4)
_computing_cell_refinement 'X-AREA (Stoe & Cie, 2002)'
_computing_data_collection 'X-AREA (Stoe & Cie, 2002)'
_computing_data_reduction 'X-AREA (Stoe & Cie, 2002)'
_computing_molecular_graphics 'SHELXTL (Sheldrick, 2008)'
_computing_publication_material 'SHELXTL (Sheldrick, 2008)'
_computing_structure_refinement 'SHELXL2013 (Sheldrick, 2008)'
_computing_structure_solution 'SHELXS86 (Sheldrick, 2008)'
_diffrn_ambient_temperature 150(2)
_diffrn_detector_area_resol_mean 6.67
_diffrn_measured_fraction_theta_full 0.999
_diffrn_measured_fraction_theta_max 0.999
_diffrn_measurement_device_type 'Stoe IPDS2'
_diffrn_measurement_method \w-scans
_diffrn_radiation_type MoK\a
_diffrn_radiation_wavelength 0.71073
_diffrn_reflns_av_R_equivalents 0.0905
_diffrn_reflns_limit_h_max 10
_diffrn_reflns_limit_h_min -10
_diffrn_reflns_limit_k_max 25
_diffrn_reflns_limit_k_min -25
_diffrn_reflns_limit_l_max 15
_diffrn_reflns_limit_l_min -14
_diffrn_reflns_number 22999
_diffrn_reflns_theta_full 25.000
_diffrn_reflns_theta_max 27.499
_diffrn_reflns_theta_min 2.657
_exptl_absorpt_coefficient_mu 0.995
_exptl_absorpt_correction_T_max 0.9154
_exptl_absorpt_correction_T_min 0.8267
_exptl_absorpt_correction_type analytical
_exptl_absorpt_process_details
;
[a face-indexed absorption correction was applied;
X-AREA (Stoe & Cie, 2002)]
;
_exptl_crystal_colour purple
_exptl_crystal_density_diffrn 1.670
_exptl_crystal_description block
_exptl_crystal_F_000 1012
_exptl_crystal_size_max 0.100
_exptl_crystal_size_mid 0.100
_exptl_crystal_size_min 0.080
_refine_diff_density_max 0.768
_refine_diff_density_min -0.493
_refine_ls_extinction_method none
_refine_ls_goodness_of_fit_ref 0.879
_refine_ls_hydrogen_treatment constr
_refine_ls_matrix_type full
_refine_ls_number_parameters 235
_refine_ls_number_reflns 4501
_refine_ls_number_restraints 0
_refine_ls_restrained_S_all 0.879
_refine_ls_R_factor_all 0.0788
_refine_ls_R_factor_gt 0.0405
_refine_ls_shift/su_max 0.000
_refine_ls_shift/su_mean 0.000
_refine_ls_structure_factor_coef Fsqd
_refine_ls_weighting_details 'w=1/[\s^2^(Fo^2^)+(0.0474P)^2^] where P=(Fo^2^+2Fc^2^)/3'
_refine_ls_weighting_scheme calc
_refine_ls_wR_factor_gt 0.0864
_refine_ls_wR_factor_ref 0.0963
_reflns_number_gt 2798
_reflns_number_total 4501
_reflns_threshold_expression I>2\s(I)
_cod_data_source_file wm5051sup1.cif
_cod_data_source_block I
_cod_database_code 2239938
_cod_database_fobs_code 2239938
_shelx_space_group_comment
;
The symmetry employed for this shelxl refinement is uniquely defined
by the following loop, which should always be used as a source of
symmetry information in preference to the above space-group names.
They are only intended as comments.
;
_shelx_estimated_absorpt_t_min 0.907
_shelx_estimated_absorpt_t_max 0.925
_shelxl_version_number .2013

loop_
_space_group_symop_operation_xyz
'x, y, z'
'-x+1/2, y+1/2, -z+1/2'
'-x, -y, -z'
'x-1/2, -y-1/2, z-1/2'

loop_
_atom_site_type_symbol
_atom_site_label
_atom_site_fract_x
_atom_site_fract_y
_atom_site_fract_z
_atom_site_U_iso_or_equiv
_atom_site_adp_type
_atom_site_calc_flag
_atom_site_occupancy
Cr Cr1 0.21553(5) 0.19169(2) 0.20979(4) 0.02173(12) Uani d 1
Cl Cl1 -0.06600(7) 0.20275(4) 0.17145(7) 0.03159(19) Uani d 1
Cl Cl2 0.25268(8) 0.23403(4) 0.03552(7) 0.03325(19) Uani d 1
N N1 0.2035(3) 0.15406(14) 0.3675(2) 0.0274(6) Uani d 1
N N2 0.2399(3) 0.09097(13) 0.1641(2) 0.0276(6) Uani d 1
N N3 0.4628(3) 0.18082(13) 0.2517(2) 0.0234(5) Uani d 1
N N4 0.2408(3) 0.28159(14) 0.2997(2) 0.0296(6) Uani d 1
C C1 0.1252(4) 0.08715(17) 0.3466(3) 0.0348(8) Uani d 1
H H1A 0.0099 0.0927 0.3144 0.042 Uiso calc 1
H H1B 0.1267 0.0621 0.4177 0.042 Uiso calc 1
C C2 0.2193(4) 0.04929(17) 0.2664(3) 0.0340(7) Uani d 1
H H2A 0.1606 0.0074 0.2435 0.041 Uiso calc 1
H H2B 0.3283 0.0371 0.3042 0.041 Uiso calc 1
C C3 0.4087(3) 0.08276(17) 0.1267(3) 0.0328(8) Uani d 1
H H3A 0.3976 0.0776 0.0445 0.039 Uiso calc 1
H H3B 0.4586 0.0412 0.1599 0.039 Uiso calc 1
C C4 0.5235(3) 0.14187(17) 0.1595(3) 0.0300(7) Uani d 1
H H4A 0.6348 0.1249 0.1837 0.036 Uiso calc 1
H H4B 0.5296 0.1714 0.0940 0.036 Uiso calc 1
C C5 0.5233(3) 0.25153(16) 0.2599(3) 0.0298(7) Uani d 1
H H5A 0.5118 0.2726 0.1850 0.036 Uiso calc 1
H H5B 0.6402 0.2524 0.2899 0.036 Uiso calc 1
C C6 0.4221(3) 0.28971(17) 0.3373(3) 0.0325(8) Uani d 1
H H6A 0.4467 0.2726 0.4145 0.039 Uiso calc 1
H H6B 0.4515 0.3378 0.3372 0.039 Uiso calc 1
C C7 0.1464(4) 0.27476(19) 0.3992(3) 0.0370(8) Uani d 1
H H7A 0.0446 0.3014 0.3858 0.044 Uiso calc 1
H H7B 0.2124 0.2937 0.4655 0.044 Uiso calc 1
C C8 0.1016(4) 0.20179(19) 0.4244(3) 0.0379(8) Uani d 1
H H8A 0.1186 0.1940 0.5061 0.045 Uiso calc 1
H H8B -0.0154 0.1939 0.3988 0.045 Uiso calc 1
C C9 0.3681(3) 0.14731(18) 0.4344(3) 0.0321(7) Uani d 1
H H9A 0.3697 0.1062 0.4805 0.038 Uiso calc 1
H H9B 0.3867 0.1861 0.4854 0.038 Uiso calc 1
C C10 0.5051(3) 0.14384(16) 0.3594(3) 0.0275(7) Uani d 1
H H10A 0.6059 0.1633 0.3993 0.033 Uiso calc 1
H H10B 0.5276 0.0963 0.3429 0.033 Uiso calc 1
C C11 0.1158(4) 0.06839(19) 0.0721(3) 0.0377(8) Uani d 1
H H11A 0.0059 0.0742 0.0947 0.057 Uiso calc 1
H H11B 0.1338 0.0210 0.0559 0.057 Uiso calc 1
H H11C 0.1262 0.0951 0.0050 0.057 Uiso calc 1
C C12 0.1830(4) 0.34219(19) 0.2353(4) 0.0428(9) Uani d 1
H H12A 0.0660 0.3378 0.2103 0.064 Uiso calc 1
H H12B 0.2437 0.3469 0.1701 0.064 Uiso calc 1
H H12C 0.2012 0.3819 0.2829 0.064 Uiso calc 1
P P1 0.74031(9) 0.44740(4) 0.22662(7) 0.0291(2) Uani d 1
F F1 0.8570(3) 0.43093(16) 0.3353(2) 0.0756(8) Uani d 1
F F2 0.8987(2) 0.46269(12) 0.1662(2) 0.0570(6) Uani d 1
F F3 0.6248(3) 0.46395(16) 0.1167(2) 0.0744(8) Uani d 1
F F4 0.5828(3) 0.43324(12) 0.2878(2) 0.0604(7) Uani d 1
F F5 0.7476(3) 0.37224(11) 0.1869(3) 0.0675(8) Uani d 1
F F6 0.7324(3) 0.52314(12) 0.2644(3) 0.0639(7) Uani d 1

loop_
_atom_site_aniso_label
_atom_site_aniso_U_11
_atom_site_aniso_U_22
_atom_site_aniso_U_33
_atom_site_aniso_U_12
_atom_site_aniso_U_13
_atom_site_aniso_U_23
Cr1 0.01590(19) 0.0277(3) 0.0219(3) -0.00047(18) 0.00316(17) 0.0011(2)
Cl1 0.0156(3) 0.0430(5) 0.0361(5) 0.0006(3) 0.0023(3) 0.0020(4)
Cl2 0.0254(3) 0.0468(5) 0.0273(4) -0.0002(3) 0.0018(3) 0.0092(4)
N1 0.0232(11) 0.0368(16) 0.0228(14) -0.0009(10) 0.0049(10) 0.0025(12)
N2 0.0241(11) 0.0302(15) 0.0279(15) -0.0014(10) 0.0011(10) -0.0035(12)
N3 0.0173(10) 0.0293(14) 0.0237(13) -0.0008(9) 0.0030(9) -0.0003(11)
N4 0.0233(11) 0.0322(15) 0.0331(16) 0.0037(10) 0.0024(11) -0.0033(12)
C1 0.0297(15) 0.042(2) 0.0334(19) -0.0101(14) 0.0055(14) 0.0085(16)
C2 0.0342(15) 0.0284(18) 0.038(2) -0.0054(13) -0.0005(14) 0.0049(16)
C3 0.0265(14) 0.0368(19) 0.036(2) 0.0060(13) 0.0067(13) -0.0101(16)
C4 0.0200(13) 0.0403(19) 0.0306(18) 0.0043(12) 0.0073(12) 0.0006(15)
C5 0.0197(12) 0.0329(18) 0.0364(19) -0.0056(12) 0.0014(12) 0.0017(15)
C6 0.0244(14) 0.0320(19) 0.040(2) -0.0022(12) -0.0011(13) -0.0051(15)
C7 0.0319(15) 0.047(2) 0.0324(19) 0.0083(15) 0.0065(14) -0.0095(17)
C8 0.0336(15) 0.052(2) 0.0302(18) 0.0077(15) 0.0137(14) -0.0011(17)
C9 0.0321(15) 0.0389(19) 0.0248(17) 0.0005(14) 0.0011(13) 0.0016(15)
C10 0.0249(13) 0.0317(17) 0.0244(17) 0.0008(12) -0.0035(12) 0.0032(14)
C11 0.0313(15) 0.045(2) 0.035(2) -0.0027(14) -0.0049(14) -0.0101(17)
C12 0.0393(17) 0.034(2) 0.053(3) 0.0085(15) -0.0046(16) 0.0024(18)
P1 0.0267(4) 0.0287(4) 0.0326(5) 0.0003(3) 0.0059(3) -0.0026(4)
F1 0.0721(16) 0.109(2) 0.0429(15) 0.0339(15) -0.0032(13) 0.0063(16)
F2 0.0442(11) 0.0542(14) 0.0786(18) -0.0083(10) 0.0329(11) -0.0070(13)
F3 0.0674(15) 0.107(2) 0.0452(15) 0.0192(15) -0.0114(12) 0.0022(15)
F4 0.0486(12) 0.0574(15) 0.0815(19) -0.0082(10) 0.0357(12) -0.0007(13)
F5 0.0616(14) 0.0366(13) 0.109(2) -0.0068(10) 0.0292(14) -0.0234(14)
F6 0.0456(12) 0.0412(14) 0.107(2) -0.0014(10) 0.0159(12) -0.0269(14)

loop_
_atom_type_symbol
_atom_type_description
_atom_type_scat_dispersion_real
_atom_type_scat_dispersion_imag
_atom_type_scat_source
C C 0.0033 0.0016 'International Tables Vol C Tables 4.2.6.8 and 6.1.1.4'
H H 0.0000 0.0000 'International Tables Vol C Tables 4.2.6.8 and 6.1.1.4'
Cl Cl 0.1484 0.1585 'International Tables Vol C Tables 4.2.6.8 and 6.1.1.4'
Cr Cr 0.3209 0.6236 'International Tables Vol C Tables 4.2.6.8 and 6.1.1.4'
F F 0.0171 0.0103 'International Tables Vol C Tables 4.2.6.8 and 6.1.1.4'
N N 0.0061 0.0033 'International Tables Vol C Tables 4.2.6.8 and 6.1.1.4'
P P 0.1023 0.0942 'International Tables Vol C Tables 4.2.6.8 and 6.1.1.4'

loop_
_geom_angle_atom_site_label_1
_geom_angle_atom_site_label_2
_geom_angle_atom_site_label_3
_geom_angle
N3 Cr1 N1 83.23(10)
N3 Cr1 N4 85.68(10)
N1 Cr1 N4 81.21(11)
N3 Cr1 N2 80.93(9)
N1 Cr1 N2 84.74(11)
N4 Cr1 N2 161.62(11)
N3 Cr1 Cl2 91.97(7)
N1 Cr1 Cl2 175.19(7)
N4 Cr1 Cl2 98.09(8)
N2 Cr1 Cl2 94.91(8)
N3 Cr1 Cl1 177.18(8)
N1 Cr1 Cl1 93.99(7)
N4 Cr1 Cl1 93.50(7)
N2 Cr1 Cl1 99.27(7)
Cl2 Cr1 Cl1 90.81(3)
C8 N1 C1 113.3(2)
C8 N1 C9 109.3(3)
C1 N1 C9 110.9(3)
C8 N1 Cr1 106.2(2)
C1 N1 Cr1 103.6(2)
C9 N1 Cr1 113.31(17)
C11 N2 C2 108.1(2)
C11 N2 C3 108.7(2)
C2 N2 C3 111.8(2)
C11 N2 Cr1 114.0(2)
C2 N2 Cr1 106.88(19)
C3 N2 Cr1 107.38(18)
C4 N3 C5 114.0(2)
C4 N3 C10 108.9(2)
C5 N3 C10 111.3(2)
C4 N3 Cr1 106.11(18)
C5 N3 Cr1 103.27(17)
C10 N3 Cr1 113.16(16)
C12 N4 C7 109.0(3)
C12 N4 C6 108.4(2)
C7 N4 C6 110.4(3)
C12 N4 Cr1 114.8(2)
C7 N4 Cr1 107.7(2)
C6 N4 Cr1 106.47(18)
N1 C1 C2 108.3(2)
N1 C1 H1A 110.0
C2 C1 H1A 110.0
N1 C1 H1B 110.0
C2 C1 H1B 110.0
H1A C1 H1B 108.4
C1 C2 N2 111.0(3)
C1 C2 H2A 109.4
N2 C2 H2A 109.4
C1 C2 H2B 109.4
N2 C2 H2B 109.4
H2A C2 H2B 108.0
N2 C3 C4 113.5(2)
N2 C3 H3A 108.9
C4 C3 H3A 108.9
N2 C3 H3B 108.9
C4 C3 H3B 108.9
H3A C3 H3B 107.7
N3 C4 C3 110.3(2)
N3 C4 H4A 109.6
C3 C4 H4A 109.6
N3 C4 H4B 109.6
C3 C4 H4B 109.6
H4A C4 H4B 108.1
N3 C5 C6 108.2(2)
N3 C5 H5A 110.1
C6 C5 H5A 110.1
N3 C5 H5B 110.1
C6 C5 H5B 110.1
H5A C5 H5B 108.4
N4 C6 C5 110.5(3)
N4 C6 H6A 109.6
C5 C6 H6A 109.6
N4 C6 H6B 109.6
C5 C6 H6B 109.6
H6A C6 H6B 108.1
N4 C7 C8 113.5(3)
N4 C7 H7A 108.9
C8 C7 H7A 108.9
N4 C7 H7B 108.9
C8 C7 H7B 108.9
H7A C7 H7B 107.7
N1 C8 C7 110.8(2)
N1 C8 H8A 109.5
C7 C8 H8A 109.5
N1 C8 H8B 109.5
C7 C8 H8B 109.5
H8A C8 H8B 108.1
N1 C9 C10 111.6(3)
N1 C9 H9A 109.3
C10 C9 H9A 109.3
N1 C9 H9B 109.3
C10 C9 H9B 109.3
H9A C9 H9B 108.0
N3 C10 C9 112.0(2)
N3 C10 H10A 109.2
C9 C10 H10A 109.2
N3 C10 H10B 109.2
C9 C10 H10B 109.2
H10A C10 H10B 107.9
N2 C11 H11A 109.5
N2 C11 H11B 109.5
H11A C11 H11B 109.5
N2 C11 H11C 109.5
H11A C11 H11C 109.5
H11B C11 H11C 109.5
N4 C12 H12A 109.5
N4 C12 H12B 109.5
H12A C12 H12B 109.5
N4 C12 H12C 109.5
H12A C12 H12C 109.5
H12B C12 H12C 109.5
F1 P1 F3 179.36(15)
F1 P1 F5 90.78(16)
F3 P1 F5 89.08(17)
F1 P1 F6 90.07(16)
F3 P1 F6 90.06(16)
F5 P1 F6 179.05(17)
F1 P1 F4 91.76(15)
F3 P1 F4 88.88(15)
F5 P1 F4 91.85(13)
F6 P1 F4 88.55(13)
F1 P1 F2 88.05(14)
F3 P1 F2 91.32(15)
F5 P1 F2 89.00(12)
F6 P1 F2 90.60(13)
F4 P1 F2 179.13(14)

loop_
_geom_bond_atom_site_label_1
_geom_bond_atom_site_label_2
_geom_bond_distance
Cr1 N3 2.053(2)
Cr1 N1 2.056(3)
Cr1 N4 2.094(3)
Cr1 N2 2.100(3)
Cr1 Cl2 2.3147(9)
Cr1 Cl1 2.3215(8)
N1 C8 1.486(4)
N1 C1 1.492(4)
N1 C9 1.503(4)
N2 C11 1.491(4)
N2 C2 1.512(4)
N2 C3 1.516(3)
N3 C4 1.486(4)
N3 C5 1.496(4)
N3 C10 1.499(4)
N4 C12 1.486(5)
N4 C7 1.505(4)
N4 C6 1.519(4)
C1 C2 1.507(5)
C1 H1A 0.9900
C1 H1B 0.9900
C2 H2A 0.9900
C2 H2B 0.9900
C3 C4 1.535(5)
C3 H3A 0.9900
C3 H3B 0.9900
C4 H4A 0.9900
C4 H4B 0.9900
C5 C6 1.522(4)
C5 H5A 0.9900
C5 H5B 0.9900
C6 H6A 0.9900
C6 H6B 0.9900
C7 C8 1.541(5)
C7 H7A 0.9900
C7 H7B 0.9900
C8 H8A 0.9900
C8 H8B 0.9900
C9 C10 1.523(4)
C9 H9A 0.9900
C9 H9B 0.9900
C10 H10A 0.9900
C10 H10B 0.9900
C11 H11A 0.9800
C11 H11B 0.9800
C11 H11C 0.9800
C12 H12A 0.9800
C12 H12B 0.9800
C12 H12C 0.9800
P1 F1 1.570(3)
P1 F3 1.577(3)
P1 F5 1.578(2)
P1 F6 1.582(2)
P1 F4 1.585(2)
P1 F2 1.591(2)

loop_
_geom_hbond_atom_site_label_D
_geom_hbond_atom_site_label_H
_geom_hbond_atom_site_label_A
_geom_hbond_site_symmetry_A
_geom_hbond_distance_DH
_geom_hbond_distance_HA
_geom_hbond_distance_DA
_geom_hbond_angle_DHA
C1 H1A F6 2_545 0.99 2.53 3.347(4) 140.1
C1 H1B F3 4_566 0.99 2.46 3.410(5) 161.8
C2 H2A F4 2_545 0.99 2.48 3.407(4) 154.9
C3 H3A F1 4_565 0.99 2.51 3.500(4) 176.8
C4 H4A F6 2_645 0.99 2.36 3.175(4) 139.4
C6 H6B F4 . 0.99 2.30 3.238(4) 157.6
C1 H1A Cl1 . 0.99 2.82 3.393(4) 117.7
C4 H4B Cl2 . 0.99 2.63 3.137(3) 112.2
C5 H5A Cl2 . 0.99 2.74 3.324(3) 117.9
C6 H6A Cl2 4_666 0.99 2.77 3.447(3) 126.2
C8 H8B Cl1 . 0.99 2.73 3.203(4) 109.7
C12 H12B Cl2 . 0.98 2.78 3.329(4) 116.0

loop_
_geom_torsion_atom_site_label_1
_geom_torsion_atom_site_label_2
_geom_torsion_atom_site_label_3
_geom_torsion_atom_site_label_4
_geom_torsion
C8 N1 C1 C2 167.0(3)
C9 N1 C1 C2 -69.6(3)
Cr1 N1 C1 C2 52.3(3)
N1 C1 C2 N2 -51.4(3)
C11 N2 C2 C1 -100.3(3)
C3 N2 C2 C1 140.1(3)
Cr1 N2 C2 C1 22.8(3)
C11 N2 C3 C4 138.1(3)
C2 N2 C3 C4 -102.6(3)
Cr1 N2 C3 C4 14.3(3)
C5 N3 C4 C3 -157.4(3)
C10 N3 C4 C3 77.6(3)
Cr1 N3 C4 C3 -44.5(3)
N2 C3 C4 N3 19.5(4)
C4 N3 C5 C6 166.7(3)
C10 N3 C5 C6 -69.7(3)
Cr1 N3 C5 C6 52.0(3)
C12 N4 C6 C5 -99.2(3)
C7 N4 C6 C5 141.4(3)
Cr1 N4 C6 C5 24.8(3)
N3 C5 C6 N4 -52.8(3)
C12 N4 C7 C8 140.9(3)
C6 N4 C7 C8 -100.1(3)
Cr1 N4 C7 C8 15.7(3)
C1 N1 C8 C7 -155.4(3)
C9 N1 C8 C7 80.4(3)
Cr1 N1 C8 C7 -42.3(3)
N4 C7 C8 N1 17.3(4)
C8 N1 C9 C10 -140.2(3)
C1 N1 C9 C10 94.1(3)
Cr1 N1 C9 C10 -21.9(3)
C4 N3 C10 C9 -140.6(3)
C5 N3 C10 C9 92.9(3)
Cr1 N3 C10 C9 -22.9(3)
N1 C9 C10 N3 28.9(4)
